data_2215343
loop_
_publ_author_name
'Xia, Hai-Tao'
'Liu, Yu-Fen'
'Wang, Da-Qi'
'Yang, Shu-Ping'

_publ_section_title
;
 Hexakis(\m-naphthalene-1-acetato)bis[(1,10-phenanthroline)terbium(III)]
 <i>N</i>,<i>N</i>-dimethylformamide disolvate
;
_journal_coeditor_code AT2407
_journal_issue 10
_journal_name_full 'Acta Crystallographica Section E'
_journal_page_first m2624
_journal_page_last m2624
_journal_paper_doi 10.1107/S1600536807047095
_journal_volume 63
_journal_year 2007
_chemical_formula_iupac '[Tb2 (C12 H9 O2)6 (C12 H8 N2)2] , 2C3 H7 N O'
_chemical_formula_moiety 'C96 H70 Tb2 N4 O12 , 2C3 H7 N O'
_chemical_formula_sum 'C102 H84 N6 O14 Tb2'
_chemical_formula_weight 1935.59
_chemical_name_systematic
;
Hexakis(\m-naphthalene-1-acetato)bis[(1,10-phenanthroline)terbium(III)]
<i>N</i>,<i>N</i>-dimethylformamide disolvate
;
_space_group_IT_number 14
_symmetry_cell_setting monoclinic
_symmetry_space_group_name_Hall '-P 2ybc'
_symmetry_space_group_name_H-M 'P 1 21/c 1'
_atom_sites_solution_hydrogens geom
_atom_sites_solution_primary direct
_atom_sites_solution_secondary difmap
_audit_creation_method SHELXL97
_cell_angle_alpha 90.00
_cell_angle_beta 103.584(2)
_cell_angle_gamma 90.00
_cell_formula_units_Z 2
_cell_length_a 13.4619(16)
_cell_length_b 15.086(2)
_cell_length_c 22.166(2)
_cell_measurement_reflns_used 6504
_cell_measurement_temperature 298(2)
_cell_measurement_theta_max 25.308
_cell_measurement_theta_min 2.419
_cell_volume 4375.7(9)
_computing_cell_refinement 'SMART (Siemens, 1996)'
_computing_data_collection 'SMART (Siemens, 1996)'
_computing_data_reduction 'SAINT (Siemens, 1996)'
_computing_molecular_graphics 'SHELXTL (Sheldrick, 1997b)'
_computing_publication_material 'SHELXTL (Sheldrick, 1997b)'
_computing_structure_refinement 'SHELXL97 (Sheldrick, 1997a)'
_computing_structure_solution 'SHELXS97 (Sheldrick, 1997a)'
_diffrn_ambient_temperature 298(2)
_diffrn_measured_fraction_theta_full 0.960
_diffrn_measured_fraction_theta_max 0.960
_diffrn_measurement_device_type 'Bruker SMART 1000 CCD area-detector'
_diffrn_measurement_method '\f and \w'
_diffrn_radiation_monochromator graphite
_diffrn_radiation_source 'fine-focus sealed tube'
_diffrn_radiation_type MoK\a
_diffrn_radiation_wavelength 0.71073
_diffrn_reflns_av_R_equivalents 0.1927
_diffrn_reflns_av_sigmaI/netI 0.1529
_diffrn_reflns_limit_h_max 16
_diffrn_reflns_limit_h_min -14
_diffrn_reflns_limit_k_max 17
_diffrn_reflns_limit_k_min -17
_diffrn_reflns_limit_l_max 26
_diffrn_reflns_limit_l_min -21
_diffrn_reflns_number 21422
_diffrn_reflns_theta_full 25.01
_diffrn_reflns_theta_max 25.01
_diffrn_reflns_theta_min 1.56
_diffrn_standards_decay_% 0
_diffrn_standards_interval_count 0
_diffrn_standards_interval_time 0
_diffrn_standards_number 0
_exptl_absorpt_coefficient_mu 1.673
_exptl_absorpt_correction_T_max 0.8245
_exptl_absorpt_correction_T_min 0.6516
_exptl_absorpt_correction_type multi-scan
_exptl_absorpt_process_details '(SADABS; Sheldrick, 1996)'
_exptl_crystal_colour colourless
_exptl_crystal_density_diffrn 1.469
_exptl_crystal_density_method 'not measured'
_exptl_crystal_description block
_exptl_crystal_F_000 1960
_exptl_crystal_size_max 0.28
_exptl_crystal_size_mid 0.17
_exptl_crystal_size_min 0.12
_refine_diff_density_max 2.202
_refine_diff_density_min -2.724
_refine_ls_extinction_method none
_refine_ls_goodness_of_fit_ref 1.072
_refine_ls_hydrogen_treatment constr
_refine_ls_matrix_type full
_refine_ls_number_parameters 559
_refine_ls_number_reflns 7389
_refine_ls_number_restraints 0
_refine_ls_restrained_S_all 1.072
_refine_ls_R_factor_all 0.1317
_refine_ls_R_factor_gt 0.0773
_refine_ls_shift/su_max 0.010
_refine_ls_shift/su_mean 0.000
_refine_ls_structure_factor_coef Fsqd
_refine_ls_weighting_details 'calc w = 1/[\s^2^(Fo^2^)+(0.0648P)^2^+17.4888P] where P=(Fo^2^+2Fc^2^)/3'
_refine_ls_weighting_scheme calc
_refine_ls_wR_factor_gt 0.1559
_refine_ls_wR_factor_ref 0.1965
_reflns_number_gt 4674
_reflns_number_total 7389
_reflns_threshold_expression I>2\s(I)
_cod_data_source_file at2407.cif
_cod_data_source_block I
_cod_original_cell_volume 4375.6(9)
_cod_original_sg_symbol_H-M 'P 21/c'
_cod_database_code 2215343
_cod_database_fobs_code 2215343

loop_
_symmetry_equiv_pos_as_xyz
'x, y, z'
'-x, y+1/2, -z+1/2'
'-x, -y, -z'
'x, -y-1/2, z-1/2'

loop_
_atom_site_type_symbol
_atom_site_label
_atom_site_fract_x
_atom_site_fract_y
_atom_site_fract_z
_atom_site_U_iso_or_equiv
_atom_site_adp_type
_atom_site_calc_flag
_atom_site_refinement_flags
_atom_site_occupancy
Tb Tb1 0.38253(3) 0.43006(3) 1.01126(2) 0.03377(19) Uani d . 1
N N1 0.2316(6) 0.4439(6) 1.0645(4) 0.043(2) Uani d . 1
N N2 0.2134(6) 0.3634(6) 0.9529(4) 0.045(2) Uani d . 1
N N3 0.3685(12) 0.3365(11) 0.2523(6) 0.089(4) Uani d . 1
O O1 0.4406(4) 0.5791(5) 0.9788(3) 0.0361(15) Uani d . 1
O O2 0.2766(5) 0.5556(5) 0.9603(3) 0.0419(17) Uani d . 1
O O3 0.4044(5) 0.4251(5) 0.9092(3) 0.0405(16) Uani d . 1
O O4 0.5497(5) 0.4868(5) 0.8977(3) 0.0426(18) Uani d . 1
O O5 0.4125(6) 0.2737(5) 0.9880(4) 0.052(2) Uani d . 1
O O6 0.4021(6) 0.3048(5) 1.0822(4) 0.055(2) Uani d . 1
O O7 0.2327(12) 0.2428(11) 0.2366(8) 0.141(5) Uani d . 1
C C1 0.3510(7) 0.5982(7) 0.9521(5) 0.041(3) Uani d . 1
C C2 0.3350(8) 0.6742(9) 0.9067(6) 0.058(3) Uani d . 1
H H2A 0.3780 0.6646 0.8778 0.070 Uiso calc R 1
H H2B 0.3583 0.7282 0.9295 0.070 Uiso calc R 1
C C3 0.2269(9) 0.6888(9) 0.8697(6) 0.056(3) Uani d . 1
C C4 0.1766(10) 0.7654(9) 0.8805(6) 0.067(4) Uani d . 1
H H4 0.2098 0.8065 0.9096 0.080 Uiso calc R 1
C C5 0.0754(11) 0.7809(11) 0.8473(7) 0.076(4) Uani d . 1
H H5 0.0416 0.8312 0.8563 0.091 Uiso calc R 1
C C6 0.0274(10) 0.7262(11) 0.8041(7) 0.073(4) Uani d . 1
H H6 -0.0388 0.7391 0.7822 0.088 Uiso calc R 1
C C7 0.0743(10) 0.6496(11) 0.7907(7) 0.069(4) Uani d . 1
C C8 0.1752(9) 0.6298(9) 0.8235(6) 0.059(3) Uani d . 1
C C9 0.2205(12) 0.5507(11) 0.8086(7) 0.076(4) Uani d . 1
H H9 0.2872 0.5378 0.8297 0.092 Uiso calc R 1
C C10 0.1713(13) 0.4931(13) 0.7650(8) 0.095(5) Uani d . 1
H H10 0.2021 0.4410 0.7563 0.114 Uiso calc R 1
C C11 0.0680(13) 0.5166(14) 0.7324(8) 0.097(5) Uani d . 1
H H11 0.0321 0.4781 0.7023 0.116 Uiso calc R 1
C C12 0.0236(13) 0.5897(13) 0.7436(8) 0.086(5) Uani d . 1
H H12 -0.0419 0.6029 0.7207 0.103 Uiso calc R 1
C C13 0.4733(7) 0.4365(7) 0.8814(5) 0.041(2) Uani d . 1
C C14 0.4627(9) 0.3853(9) 0.8215(6) 0.055(3) Uani d . 1
H H14A 0.4148 0.3372 0.8213 0.066 Uiso calc R 1
H H14B 0.4328 0.4244 0.7873 0.066 Uiso calc R 1
C C15 0.5584(10) 0.3469(9) 0.8091(6) 0.061(3) Uani d . 1
C C16 0.5901(10) 0.3733(10) 0.7564(6) 0.069(4) Uani d . 1
H H16 0.5521 0.4155 0.7303 0.082 Uiso calc R 1
C C17 0.6774(11) 0.3380(11) 0.7418(7) 0.077(4) Uani d . 1
H H17 0.6988 0.3583 0.7073 0.092 Uiso calc R 1
C C18 0.7313(11) 0.2728(11) 0.7791(7) 0.075(4) Uani d . 1
H H18 0.7897 0.2494 0.7696 0.090 Uiso calc R 1
C C19 0.7003(10) 0.2412(10) 0.8305(7) 0.070(4) Uani d . 1
C C20 0.6141(9) 0.2793(9) 0.8467(6) 0.061(3) Uani d . 1
C C21 0.5847(11) 0.2480(10) 0.8994(7) 0.067(4) Uani d . 1
H H21 0.5300 0.2742 0.9117 0.081 Uiso calc R 1
C C22 0.6357(12) 0.1798(11) 0.9324(8) 0.083(4) Uani d . 1
H H22 0.6131 0.1582 0.9662 0.100 Uiso calc R 1
C C23 0.7221(13) 0.1400(12) 0.9176(9) 0.091(5) Uani d . 1
H H23 0.7569 0.0941 0.9415 0.110 Uiso calc R 1
C C24 0.7519(12) 0.1707(11) 0.8680(8) 0.081(5) Uani d . 1
H H24 0.8085 0.1451 0.8576 0.098 Uiso calc R 1
C C25 0.4093(9) 0.2508(8) 1.0418(7) 0.054(3) Uani d . 1
C C26 0.4137(11) 0.1524(9) 1.0563(7) 0.073(4) Uani d . 1
H H26A 0.4806 0.1296 1.0550 0.088 Uiso calc R 1
H H26B 0.4041 0.1433 1.0978 0.088 Uiso calc R 1
C C27 0.3350(13) 0.1034(11) 1.0117(8) 0.079(4) Uani d . 1
C C28 0.3615(15) 0.0497(11) 0.9671(9) 0.089(5) Uani d . 1
H H28 0.4296 0.0429 0.9659 0.107 Uiso calc R 1
C C29 0.2822(17) 0.0045(12) 0.9227(9) 0.101(6) Uani d . 1
H H29 0.3005 -0.0333 0.8939 0.121 Uiso calc R 1
C C30 0.1862(18) 0.0149(13) 0.9216(10) 0.106(6) Uani d . 1
H H30 0.1374 -0.0131 0.8908 0.127 Uiso calc R 1
C C31 0.1539(15) 0.0682(12) 0.9665(10) 0.096(5) Uani d . 1
C C32 0.2307(13) 0.1116(11) 1.0113(8) 0.080(4) Uani d . 1
C C33 0.1998(12) 0.1637(10) 1.0553(9) 0.084(5) Uani d . 1
H H33 0.2489 0.1919 1.0857 0.100 Uiso calc R 1
C C34 0.0975(12) 0.1744(11) 1.0547(9) 0.088(5) Uani d . 1
H H34 0.0774 0.2093 1.0843 0.106 Uiso calc R 1
C C35 0.0270(15) 0.1323(13) 1.0095(11) 0.100(6) Uani d . 1
H H35 -0.0414 0.1387 1.0103 0.120 Uiso calc R 1
C C36 0.0473(16) 0.0840(13) 0.9654(11) 0.104(6) Uani d . 1
H H36 -0.0046 0.0604 0.9342 0.125 Uiso calc R 1
C C37 0.2364(8) 0.4819(9) 1.1177(6) 0.056(3) Uani d . 1
H H37 0.2998 0.5037 1.1386 0.067 Uiso calc R 1
C C38 0.1546(10) 0.4932(9) 1.1467(7) 0.066(4) Uani d . 1
H H38 0.1633 0.5215 1.1848 0.080 Uiso calc R 1
C C39 0.0600(9) 0.4596(9) 1.1153(7) 0.065(4) Uani d . 1
H H39 0.0040 0.4647 1.1330 0.078 Uiso calc R 1
C C40 0.0490(8) 0.4191(8) 1.0584(6) 0.055(3) Uani d . 1
C C41 0.1391(8) 0.4124(8) 1.0345(6) 0.050(3) Uani d . 1
C C42 0.1272(8) 0.3709(9) 0.9741(6) 0.056(3) Uani d . 1
C C43 0.0315(8) 0.3372(9) 0.9417(7) 0.064(4) Uani d . 1
C C44 0.0268(10) 0.2992(10) 0.8847(8) 0.077(4) Uani d . 1
H H44 -0.0352 0.2787 0.8608 0.092 Uiso calc R 1
C C45 0.1130(10) 0.2920(11) 0.8639(7) 0.080(4) Uani d . 1
H H45 0.1106 0.2662 0.8255 0.095 Uiso calc R 1
C C46 0.2051(9) 0.3232(9) 0.8997(7) 0.063(4) Uani d . 1
H H46 0.2638 0.3151 0.8851 0.075 Uiso calc R 1
C C47 -0.0462(9) 0.3862(10) 1.0248(8) 0.065(4) Uani d . 1
H H47 -0.1035 0.3925 1.0410 0.078 Uiso calc R 1
C C48 -0.0549(9) 0.3465(10) 0.9703(7) 0.068(4) Uani d . 1
H H48 -0.1181 0.3238 0.9498 0.082 Uiso calc R 1
C C49 0.3092(17) 0.2712(17) 0.2221(10) 0.108(6) Uani d . 1
H H49 0.3275 0.2459 0.1880 0.129 Uiso calc R 1
C C50 0.4600(14) 0.3654(13) 0.2341(8) 0.100(6) Uani d . 1
H H50A 0.4724 0.3271 0.2020 0.151 Uiso calc R 1
H H50B 0.5172 0.3631 0.2693 0.151 Uiso calc R 1
H H50C 0.4508 0.4251 0.2187 0.151 Uiso calc R 1
C C51 0.3405(18) 0.3704(16) 0.3046(10) 0.136(8) Uani d . 1
H H51A 0.2707 0.3550 0.3030 0.205 Uiso calc R 1
H H51B 0.3475 0.4337 0.3054 0.205 Uiso calc R 1
H H51C 0.3839 0.3457 0.3414 0.205 Uiso calc R 1

loop_
_atom_site_aniso_label
_atom_site_aniso_U_11
_atom_site_aniso_U_22
_atom_site_aniso_U_33
_atom_site_aniso_U_12
_atom_site_aniso_U_13
_atom_site_aniso_U_23
Tb1 0.0240(2) 0.0402(3) 0.0367(3) -0.0027(2) 0.00618(17) -0.0022(3)
N1 0.033(4) 0.050(5) 0.047(5) 0.004(4) 0.014(4) 0.004(5)
N2 0.028(4) 0.060(6) 0.047(5) -0.009(4) 0.006(4) -0.011(5)
N3 0.108(11) 0.096(10) 0.063(8) 0.027(9) 0.021(8) 0.033(9)
O1 0.019(3) 0.047(4) 0.038(4) 0.001(3) -0.001(3) -0.005(4)
O2 0.030(3) 0.050(4) 0.045(4) 0.005(3) 0.006(3) 0.011(4)
O3 0.028(3) 0.049(4) 0.041(4) -0.005(3) 0.002(3) -0.001(4)
O4 0.044(4) 0.051(4) 0.036(4) -0.003(4) 0.016(3) -0.012(4)
O5 0.063(5) 0.045(4) 0.050(5) -0.014(4) 0.020(4) -0.009(4)
O6 0.051(4) 0.054(5) 0.061(5) -0.005(4) 0.017(4) 0.000(5)
O7 0.110(11) 0.150(13) 0.155(13) 0.000(10) 0.014(9) 0.046(13)
C1 0.029(5) 0.044(6) 0.051(6) -0.003(4) 0.013(5) -0.007(6)
C2 0.042(6) 0.066(8) 0.062(8) -0.001(6) 0.004(5) 0.020(8)
C3 0.044(6) 0.065(8) 0.058(8) 0.005(6) 0.009(6) 0.018(7)
C4 0.058(8) 0.067(9) 0.069(9) 0.008(7) 0.003(6) 0.020(8)
C5 0.065(8) 0.081(10) 0.077(10) 0.018(8) 0.007(7) 0.020(10)
C6 0.053(7) 0.086(11) 0.073(10) 0.010(8) 0.000(7) 0.025(10)
C7 0.058(8) 0.078(10) 0.062(9) -0.008(8) -0.001(6) 0.022(9)
C8 0.048(7) 0.072(9) 0.056(8) -0.001(6) 0.009(6) 0.021(8)
C9 0.071(9) 0.076(10) 0.069(10) 0.005(8) -0.009(7) 0.010(10)
C10 0.092(12) 0.090(12) 0.087(12) 0.004(10) -0.013(9) 0.007(12)
C11 0.092(12) 0.097(14) 0.081(12) -0.004(11) -0.022(9) 0.010(12)
C12 0.073(10) 0.091(12) 0.078(11) -0.002(9) -0.016(8) 0.015(11)
C13 0.033(5) 0.047(6) 0.042(6) -0.011(5) 0.009(4) -0.012(6)
C14 0.054(7) 0.064(8) 0.051(7) 0.001(6) 0.019(6) -0.016(7)
C15 0.062(7) 0.068(8) 0.058(8) -0.010(7) 0.024(6) -0.028(8)
C16 0.074(9) 0.075(9) 0.062(8) -0.005(7) 0.027(7) -0.024(8)
C17 0.080(10) 0.090(11) 0.069(9) -0.009(9) 0.036(8) -0.026(10)
C18 0.069(9) 0.085(11) 0.078(10) -0.006(8) 0.028(8) -0.034(10)
C19 0.065(8) 0.073(9) 0.076(10) -0.005(7) 0.022(7) -0.035(9)
C20 0.057(7) 0.064(8) 0.064(8) -0.006(7) 0.020(6) -0.029(8)
C21 0.067(8) 0.066(9) 0.069(9) -0.006(7) 0.017(7) -0.021(9)
C22 0.080(10) 0.079(11) 0.086(11) 0.005(9) 0.008(9) -0.014(11)
C23 0.082(11) 0.085(11) 0.096(13) 0.005(9) -0.003(9) -0.017(12)
C24 0.069(9) 0.078(11) 0.094(12) 0.000(8) 0.014(9) -0.030(11)
C25 0.039(6) 0.051(7) 0.074(9) -0.005(5) 0.015(6) 0.010(8)
C26 0.072(9) 0.065(9) 0.080(10) -0.004(8) 0.011(8) 0.014(9)
C27 0.091(11) 0.056(8) 0.087(11) -0.012(8) 0.016(9) 0.022(9)
C28 0.102(12) 0.066(10) 0.095(12) -0.015(9) 0.014(10) 0.013(11)
C29 0.125(17) 0.076(11) 0.097(14) -0.012(12) 0.015(12) 0.014(12)
C30 0.116(16) 0.077(12) 0.109(15) -0.023(12) -0.006(12) 0.023(13)
C31 0.101(14) 0.069(11) 0.109(15) -0.018(10) 0.006(11) 0.023(12)
C32 0.086(11) 0.058(8) 0.090(12) -0.016(8) 0.007(9) 0.019(10)
C33 0.077(10) 0.067(9) 0.106(13) -0.012(8) 0.019(9) 0.019(11)
C34 0.075(10) 0.075(10) 0.109(13) -0.007(9) 0.011(9) 0.018(11)
C35 0.087(12) 0.078(12) 0.125(17) -0.020(10) 0.003(12) 0.018(14)
C36 0.102(15) 0.081(13) 0.114(16) -0.021(11) -0.004(11) 0.023(13)
C37 0.036(6) 0.076(8) 0.061(8) 0.004(6) 0.025(6) 0.010(8)
C38 0.056(8) 0.078(9) 0.074(9) 0.009(7) 0.033(7) 0.011(9)
C39 0.052(7) 0.072(8) 0.079(9) 0.007(7) 0.033(7) 0.017(9)
C40 0.031(5) 0.063(8) 0.077(9) 0.004(5) 0.024(6) 0.017(8)
C41 0.032(5) 0.059(7) 0.066(7) -0.001(5) 0.023(5) 0.008(7)
C42 0.034(6) 0.063(8) 0.070(9) -0.007(5) 0.015(6) 0.008(7)
C43 0.034(6) 0.067(8) 0.090(10) -0.010(6) 0.012(6) 0.005(9)
C44 0.052(8) 0.079(10) 0.093(11) -0.019(7) 0.004(7) -0.001(10)
C45 0.052(8) 0.094(11) 0.084(10) -0.020(8) -0.001(7) -0.009(10)
C46 0.039(6) 0.076(9) 0.074(9) -0.006(6) 0.014(6) -0.005(8)
C47 0.035(6) 0.067(8) 0.096(11) -0.001(6) 0.023(7) 0.025(9)
C48 0.033(6) 0.072(9) 0.096(11) -0.015(6) 0.008(6) 0.014(10)
C49 0.101(14) 0.126(18) 0.089(13) 0.005(13) 0.007(11) 0.029(15)
C50 0.108(13) 0.103(13) 0.091(12) 0.015(11) 0.025(10) 0.039(12)
C51 0.16(2) 0.14(2) 0.113(17) 0.043(17) 0.030(15) -0.003(18)

loop_
_atom_type_symbol
_atom_type_description
_atom_type_scat_dispersion_real
_atom_type_scat_dispersion_imag
_atom_type_scat_source
C C 0.0033 0.0016 'International Tables Vol C Tables 4.2.6.8 and 6.1.1.4'
H H 0.0000 0.0000 'International Tables Vol C Tables 4.2.6.8 and 6.1.1.4'
N N 0.0061 0.0033 'International Tables Vol C Tables 4.2.6.8 and 6.1.1.4'
O O 0.0106 0.0060 'International Tables Vol C Tables 4.2.6.8 and 6.1.1.4'
Tb Tb -0.1723 4.1537 'International Tables Vol C Tables 4.2.6.8 and 6.1.1.4'

loop_
_geom_angle_atom_site_label_1
_geom_angle_atom_site_label_2
_geom_angle_atom_site_label_3
_geom_angle_site_symmetry_1
_geom_angle_site_symmetry_3
_geom_angle
O1 Tb1 O3 3_667 . 74.6(2)
O1 Tb1 O4 3_667 3_667 76.8(2)
O3 Tb1 O4 . 3_667 136.6(2)
O1 Tb1 O6 3_667 . 86.6(2)
O3 Tb1 O6 . . 125.4(3)
O4 Tb1 O6 3_667 . 84.2(3)
O1 Tb1 O5 3_667 . 75.6(2)
O3 Tb1 O5 . . 72.9(2)
O4 Tb1 O5 3_667 . 129.4(3)
O6 Tb1 O5 . . 52.7(3)
O1 Tb1 O2 3_667 . 123.5(2)
O3 Tb1 O2 . . 77.0(2)
O4 Tb1 O2 3_667 . 92.8(2)
O6 Tb1 O2 . . 148.4(2)
O5 Tb1 O2 . . 137.8(3)
O1 Tb1 O1 3_667 . 72.8(3)
O3 Tb1 O1 . . 68.8(2)
O4 Tb1 O1 3_667 . 72.0(2)
O6 Tb1 O1 . . 151.3(3)
O5 Tb1 O1 . . 135.3(2)
O2 Tb1 O1 . . 51.5(2)
O1 Tb1 N2 3_667 . 142.4(2)
O3 Tb1 N2 . . 78.3(2)
O4 Tb1 N2 3_667 . 139.6(2)
O6 Tb1 N2 . . 88.3(3)
O5 Tb1 N2 . . 71.7(3)
O2 Tb1 N2 . . 73.8(3)
O1 Tb1 N2 . . 120.3(3)
O1 Tb1 N1 3_667 . 148.4(3)
O3 Tb1 N1 . . 137.0(3)
O4 Tb1 N1 3_667 . 75.8(3)
O6 Tb1 N1 . . 75.2(3)
O5 Tb1 N1 . . 110.9(3)
O2 Tb1 N1 . . 73.5(2)
O1 Tb1 N1 . . 112.7(2)
N2 Tb1 N1 . . 63.9(3)
O1 Tb1 Tb1 3_667 3_667 38.12(17)
O3 Tb1 Tb1 . 3_667 66.94(16)
O4 Tb1 Tb1 3_667 3_667 70.35(15)
O6 Tb1 Tb1 . 3_667 122.06(18)
O5 Tb1 Tb1 . 3_667 108.12(16)
O2 Tb1 Tb1 . 3_667 85.76(15)
O1 Tb1 Tb1 . 3_667 34.72(13)
N2 Tb1 Tb1 . 3_667 142.9(2)
N1 Tb1 Tb1 . 3_667 139.2(2)
C37 N1 C41 . . 116.4(8)
C37 N1 Tb1 . . 124.9(7)
C41 N1 Tb1 . . 118.6(7)
C46 N2 C42 . . 116.9(10)
C46 N2 Tb1 . . 121.3(6)
C42 N2 Tb1 . . 121.8(8)
C49 N3 C51 . . 115.9(18)
C49 N3 C50 . . 121.6(16)
C51 N3 C50 . . 122(2)
C1 O1 Tb1 . 3_667 155.2(6)
C1 O1 Tb1 . . 90.6(6)
Tb1 O1 Tb1 3_667 . 107.2(2)
C1 O2 Tb1 . . 93.7(6)
C13 O3 Tb1 . . 138.8(7)
C13 O4 Tb1 . 3_667 133.5(6)
C25 O5 Tb1 . . 91.2(7)
C25 O6 Tb1 . . 93.3(7)
O2 C1 O1 . . 122.4(10)
O2 C1 C2 . . 119.9(9)
O1 C1 C2 . . 117.6(8)
C1 C2 C3 . . 116.3(9)
C1 C2 H2A . . 108.2
C3 C2 H2A . . 108.2
C1 C2 H2B . . 108.2
C3 C2 H2B . . 108.2
H2A C2 H2B . . 107.4
C4 C3 C8 . . 118.2(12)
C4 C3 C2 . . 118.4(13)
C8 C3 C2 . . 123.4(11)
C3 C4 C5 . . 120.0(15)
C3 C4 H4 . . 120.0
C5 C4 H4 . . 120.0
C6 C5 C4 . . 121.8(14)
C6 C5 H5 . . 119.1
C4 C5 H5 . . 119.1
C5 C6 C7 . . 120.7(14)
C5 C6 H6 . . 119.7
C7 C6 H6 . . 119.7
C6 C7 C8 . . 119.9(15)
C6 C7 C12 . . 121.4(15)
C8 C7 C12 . . 118.7(14)
C3 C8 C7 . . 119.4(13)
C3 C8 C9 . . 122.4(13)
C7 C8 C9 . . 118.2(14)
C10 C9 C8 . . 122.9(15)
C10 C9 H9 . . 118.5
C8 C9 H9 . . 118.5
C9 C10 C11 . . 116.7(17)
C9 C10 H10 . . 121.6
C11 C10 H10 . . 121.6
C12 C11 C10 . . 122.6(19)
C12 C11 H11 . . 118.7
C10 C11 H11 . . 118.7
C11 C12 C7 . . 120.8(17)
C11 C12 H12 . . 119.6
C7 C12 H12 . . 119.6
O3 C13 O4 . . 126.5(9)
O3 C13 C14 . . 116.1(9)
O4 C13 C14 . . 117.4(8)
C15 C14 C13 . . 116.8(10)
C15 C14 H14A . . 108.1
C13 C14 H14A . . 108.1
C15 C14 H14B . . 108.1
C13 C14 H14B . . 108.1
H14A C14 H14B . . 107.3
C16 C15 C20 . . 118.4(11)
C16 C15 C14 . . 119.3(13)
C20 C15 C14 . . 122.1(10)
C15 C16 C17 . . 121.8(15)
C15 C16 H16 . . 119.1
C17 C16 H16 . . 119.1
C18 C17 C16 . . 119.0(13)
C18 C17 H17 . . 120.5
C16 C17 H17 . . 120.5
C17 C18 C19 . . 121.4(13)
C17 C18 H18 . . 119.3
C19 C18 H18 . . 119.3
C18 C19 C20 . . 119.5(15)
C18 C19 C24 . . 122.4(13)
C20 C19 C24 . . 118.2(13)
C21 C20 C19 . . 119.0(14)
C21 C20 C15 . . 121.3(11)
C19 C20 C15 . . 119.7(12)
C22 C21 C20 . . 120.0(13)
C22 C21 H21 . . 120.0
C20 C21 H21 . . 120.0
C21 C22 C23 . . 122.5(16)
C21 C22 H22 . . 118.7
C23 C22 H22 . . 118.7
C24 C23 C22 . . 117.8(18)
C24 C23 H23 . . 121.1
C22 C23 H23 . . 121.1
C23 C24 C19 . . 122.5(14)
C23 C24 H24 . . 118.8
C19 C24 H24 . . 118.8
O6 C25 O5 . . 122.5(11)
O6 C25 C26 . . 120.0(12)
O5 C25 C26 . . 117.5(13)
C27 C26 C25 . . 111.4(13)
C27 C26 H26A . . 109.4
C25 C26 H26A . . 109.4
C27 C26 H26B . . 109.4
C25 C26 H26B . . 109.4
H26A C26 H26B . . 108.0
C28 C27 C32 . . 118.1(17)
C28 C27 C26 . . 120.5(15)
C32 C27 C26 . . 121.4(16)
C27 C28 C29 . . 119.3(18)
C27 C28 H28 . . 120.3
C29 C28 H28 . . 120.3
C30 C29 C28 . . 122(2)
C30 C29 H29 . . 119.0
C28 C29 H29 . . 119.0
C29 C30 C31 . . 121(2)
C29 C30 H30 . . 119.3
C31 C30 H30 . . 119.3
C32 C31 C30 . . 117.4(19)
C32 C31 C36 . . 120(2)
C30 C31 C36 . . 123(2)
C33 C32 C27 . . 120.6(16)
C33 C32 C31 . . 117.7(17)
C27 C32 C31 . . 121.8(18)
C34 C33 C32 . . 121.4(17)
C34 C33 H33 . . 119.3
C32 C33 H33 . . 119.3
C35 C34 C33 . . 118.1(19)
C35 C34 H34 . . 120.9
C33 C34 H34 . . 120.9
C36 C35 C34 . . 125(2)
C36 C35 H35 . . 117.3
C34 C35 H35 . . 117.3
C35 C36 C31 . . 118(2)
C35 C36 H36 . . 121.2
C31 C36 H36 . . 121.2
N1 C37 C38 . . 126.1(12)
N1 C37 H37 . . 116.9
C38 C37 H37 . . 116.9
C39 C38 C37 . . 116.7(13)
C39 C38 H38 . . 121.7
C37 C38 H38 . . 121.7
C40 C39 C38 . . 120.4(10)
C40 C39 H39 . . 119.8
C38 C39 H39 . . 119.8
C39 C40 C47 . . 121.9(10)
C39 C40 C41 . . 116.7(11)
C47 C40 C41 . . 121.3(13)
N1 C41 C40 . . 123.7(11)
N1 C41 C42 . . 119.6(8)
C40 C41 C42 . . 116.7(11)
N2 C42 C43 . . 123.1(12)
N2 C42 C41 . . 116.0(10)
C43 C42 C41 . . 120.9(10)
C44 C43 C42 . . 117.2(10)
C44 C43 C48 . . 124.8(12)
C42 C43 C48 . . 118.0(13)
C45 C44 C43 . . 119.3(13)
C45 C44 H44 . . 120.3
C43 C44 H44 . . 120.3
C44 C45 C46 . . 120.0(15)
C44 C45 H45 . . 120.0
C46 C45 H45 . . 120.0
N2 C46 C45 . . 123.3(11)
N2 C46 H46 . . 118.3
C45 C46 H46 . . 118.3
C48 C47 C40 . . 121.0(10)
C48 C47 H47 . . 119.5
C40 C47 H47 . . 119.5
C47 C48 C43 . . 122.0(12)
C47 C48 H48 . . 119.0
C43 C48 H48 . . 119.0
O7 C49 N3 . . 124(2)
O7 C49 H49 . . 117.9
N3 C49 H49 . . 117.9
N3 C50 H50A . . 109.5
N3 C50 H50B . . 109.5
H50A C50 H50B . . 109.5
N3 C50 H50C . . 109.5
H50A C50 H50C . . 109.5
H50B C50 H50C . . 109.5
N3 C51 H51A . . 109.5
N3 C51 H51B . . 109.5
H51A C51 H51B . . 109.5
N3 C51 H51C . . 109.5
H51A C51 H51C . . 109.5
H51B C51 H51C . . 109.5

loop_
_geom_bond_atom_site_label_1
_geom_bond_atom_site_label_2
_geom_bond_site_symmetry_2
_geom_bond_distance
_geom_bond_publ_flag
Tb1 O1 3_667 2.343(5) y
Tb1 O3 . 2.349(6) y
Tb1 O4 3_667 2.369(7) y
Tb1 O6 . 2.433(8) y
Tb1 O5 . 2.468(8) y
Tb1 O2 . 2.478(7) y
Tb1 O1 . 2.539(7) y
Tb1 N2 . 2.547(9) y
Tb1 N1 . 2.587(7) y
Tb1 Tb1 3_667 3.9302(9) n
N1 C37 . 1.299(14) ?
N1 C41 . 1.352(15) ?
N2 C46 . 1.306(15) ?
N2 C42 . 1.356(12) ?
N3 C49 . 1.34(2) ?
N3 C51 . 1.40(2) ?
N3 C50 . 1.45(2) ?
O1 C1 . 1.247(12) ?
O1 Tb1 3_667 2.343(5) ?
O2 C1 . 1.239(11) ?
O3 C13 . 1.241(10) ?
O4 C13 . 1.262(11) ?
O4 Tb1 3_667 2.369(7) ?
O5 C25 . 1.252(15) ?
O6 C25 . 1.231(14) ?
O7 C49 . 1.23(2) ?
C1 C2 . 1.507(16) ?
C2 C3 . 1.509(16) ?
C2 H2A . 0.9700 ?
C2 H2B . 0.9700 ?
C3 C4 . 1.388(18) ?
C3 C8 . 1.411(18) ?
C4 C5 . 1.407(19) ?
C4 H4 . 0.9300 ?
C5 C6 . 1.31(2) ?
C5 H5 . 0.9300 ?
C6 C7 . 1.38(2) ?
C6 H6 . 0.9300 ?
C7 C8 . 1.413(18) ?
C7 C12 . 1.43(2) ?
C8 C9 . 1.41(2) ?
C9 C10 . 1.35(2) ?
C9 H9 . 0.9300 ?
C10 C11 . 1.45(2) ?
C10 H10 . 0.9300 ?
C11 C12 . 1.31(2) ?
C11 H11 . 0.9300 ?
C12 H12 . 0.9300 ?
C13 C14 . 1.513(15) ?
C14 C15 . 1.495(15) ?
C14 H14A . 0.9700 ?
C14 H14B . 0.9700 ?
C15 C16 . 1.393(17) ?
C15 C20 . 1.416(19) ?
C16 C17 . 1.395(17) ?
C16 H16 . 0.9300 ?
C17 C18 . 1.38(2) ?
C17 H17 . 0.9300 ?
C18 C19 . 1.39(2) ?
C18 H18 . 0.9300 ?
C19 C20 . 1.415(16) ?
C19 C24 . 1.43(2) ?
C20 C21 . 1.400(18) ?
C21 C22 . 1.35(2) ?
C21 H21 . 0.9300 ?
C22 C23 . 1.41(2) ?
C22 H22 . 0.9300 ?
C23 C24 . 1.34(2) ?
C23 H23 . 0.9300 ?
C24 H24 . 0.9300 ?
C25 C26 . 1.518(18) ?
C26 C27 . 1.47(2) ?
C26 H26A . 0.9700 ?
C26 H26B . 0.9700 ?
C27 C28 . 1.39(2) ?
C27 C32 . 1.41(2) ?
C28 C29 . 1.44(2) ?
C28 H28 . 0.9300 ?
C29 C30 . 1.30(2) ?
C29 H29 . 0.9300 ?
C30 C31 . 1.43(3) ?
C30 H30 . 0.9300 ?
C31 C32 . 1.41(3) ?
C31 C36 . 1.45(3) ?
C32 C33 . 1.39(2) ?
C33 C34 . 1.38(2) ?
C33 H33 . 0.9300 ?
C34 C35 . 1.37(3) ?
C34 H34 . 0.9300 ?
C35 C36 . 1.30(3) ?
C35 H35 . 0.9300 ?
C36 H36 . 0.9300 ?
C37 C38 . 1.410(13) ?
C37 H37 . 0.9300 ?
C38 C39 . 1.395(19) ?
C38 H38 . 0.9300 ?
C39 C40 . 1.378(19) ?
C39 H39 . 0.9300 ?
C40 C47 . 1.412(19) ?
C40 C41 . 1.437(12) ?
C41 C42 . 1.453(17) ?
C42 C43 . 1.413(17) ?
C43 C44 . 1.375(19) ?
C43 C48 . 1.456(16) ?
C44 C45 . 1.351(17) ?
C44 H44 . 0.9300 ?
C45 C46 . 1.388(18) ?
C45 H45 . 0.9300 ?
C46 H46 . 0.9300 ?
C47 C48 . 1.328(19) ?
C47 H47 . 0.9300 ?
C48 H48 . 0.9300 ?
C49 H49 . 0.9300 ?
C50 H50A . 0.9600 ?
C50 H50B . 0.9600 ?
C50 H50C . 0.9600 ?
C51 H51A . 0.9600 ?
C51 H51B . 0.9600 ?
C51 H51C . 0.9600 ?

loop_
_geom_hbond_atom_site_label_D
_geom_hbond_atom_site_label_H
_geom_hbond_atom_site_label_A
_geom_hbond_site_symmetry_A
_geom_hbond_distance_DH
_geom_hbond_distance_HA
_geom_hbond_distance_DA
_geom_hbond_angle_DHA
C6 H6 O7 3_566 0.93 2.56 3.44(2) 157.4
C37 H37 O4 3_667 0.93 2.35 3.015(11) 127.9
C46 H46 O3 . 0.93 2.48 3.056(13) 120.4
C47 H47 O2 3_567 0.93 2.45 3.314(13) 154.3
C50 H50A O6 1_554 0.96 2.62 3.40(2) 137.8
C18 H18 Cg1 2_655 0.93 2.90 3.673(16) 141

loop_
_geom_torsion_atom_site_label_1
_geom_torsion_atom_site_label_2
_geom_torsion_atom_site_label_3
_geom_torsion_atom_site_label_4
_geom_torsion_site_symmetry_1
_geom_torsion_site_symmetry_4
_geom_torsion
O1 Tb1 N1 C37 3_667 . 27.9(11)
O3 Tb1 N1 C37 . . -148.8(8)
O4 Tb1 N1 C37 3_667 . -2.9(9)
O6 Tb1 N1 C37 . . 84.7(9)
O5 Tb1 N1 C37 . . 124.3(9)
O2 Tb1 N1 C37 . . -100.2(9)
O1 Tb1 N1 C37 . . -66.0(9)
N2 Tb1 N1 C37 . . -179.8(10)
Tb1 Tb1 N1 C37 3_667 . -37.6(10)
O1 Tb1 N1 C41 3_667 . -154.6(7)
O3 Tb1 N1 C41 . . 28.7(10)
O4 Tb1 N1 C41 3_667 . 174.6(8)
O6 Tb1 N1 C41 . . -97.8(8)
O5 Tb1 N1 C41 . . -58.2(8)
O2 Tb1 N1 C41 . . 77.3(8)
O1 Tb1 N1 C41 . . 111.4(8)
N2 Tb1 N1 C41 . . -2.3(8)
Tb1 Tb1 N1 C41 3_667 . 139.9(7)
O1 Tb1 N2 C46 3_667 . -22.3(11)
O3 Tb1 N2 C46 . . 22.3(9)
O4 Tb1 N2 C46 3_667 . 176.7(8)
O6 Tb1 N2 C46 . . -104.4(9)
O5 Tb1 N2 C46 . . -53.3(9)
O2 Tb1 N2 C46 . . 102.0(9)
O1 Tb1 N2 C46 . . 79.1(10)
N1 Tb1 N2 C46 . . -178.7(10)
Tb1 Tb1 N2 C46 3_667 . 42.8(11)
O1 Tb1 N2 C42 3_667 . 160.4(8)
O3 Tb1 N2 C42 . . -155.0(9)
O4 Tb1 N2 C42 3_667 . -0.6(11)
O6 Tb1 N2 C42 . . 78.3(9)
O5 Tb1 N2 C42 . . 129.4(9)
O2 Tb1 N2 C42 . . -75.3(9)
O1 Tb1 N2 C42 . . -98.2(9)
N1 Tb1 N2 C42 . . 3.9(8)
Tb1 Tb1 N2 C42 3_667 . -134.5(8)
O1 Tb1 O1 C1 3_667 . 162.4(7)
O3 Tb1 O1 C1 . . 82.7(6)
O4 Tb1 O1 C1 3_667 . -116.3(6)
O6 Tb1 O1 C1 . . -151.6(6)
O5 Tb1 O1 C1 . . 115.4(6)
O2 Tb1 O1 C1 . . -7.3(5)
N2 Tb1 O1 C1 . . 21.2(6)
N1 Tb1 O1 C1 . . -50.8(6)
Tb1 Tb1 O1 C1 3_667 . 162.4(7)
O1 Tb1 O1 Tb1 3_667 3_667 0.0
O3 Tb1 O1 Tb1 . 3_667 -79.7(3)
O4 Tb1 O1 Tb1 3_667 3_667 81.3(3)
O6 Tb1 O1 Tb1 . 3_667 46.0(6)
O5 Tb1 O1 Tb1 . 3_667 -47.0(4)
O2 Tb1 O1 Tb1 . 3_667 -169.7(4)
N2 Tb1 O1 Tb1 . 3_667 -141.2(3)
N1 Tb1 O1 Tb1 . 3_667 146.8(3)
O1 Tb1 O2 C1 3_667 . -4.4(7)
O3 Tb1 O2 C1 . . -65.8(6)
O4 Tb1 O2 C1 3_667 . 71.5(6)
O6 Tb1 O2 C1 . . 155.0(6)
O5 Tb1 O2 C1 . . -111.0(6)
O1 Tb1 O2 C1 . . 7.4(6)
N2 Tb1 O2 C1 . . -147.2(6)
N1 Tb1 O2 C1 . . 145.9(7)
Tb1 Tb1 O2 C1 3_667 . 1.5(6)
O1 Tb1 O3 C13 3_667 . -17.2(10)
O4 Tb1 O3 C13 3_667 . 33.3(11)
O6 Tb1 O3 C13 . . -91.4(10)
O5 Tb1 O3 C13 . . -96.6(10)
O2 Tb1 O3 C13 . . 113.4(10)
O1 Tb1 O3 C13 . . 60.0(10)
N2 Tb1 O3 C13 . . -170.8(11)
N1 Tb1 O3 C13 . . 161.0(9)
Tb1 Tb1 O3 C13 3_667 . 22.5(10)
O1 Tb1 O5 C25 3_667 . 99.6(7)
O3 Tb1 O5 C25 . . 177.6(7)
O4 Tb1 O5 C25 3_667 . 40.6(7)
O6 Tb1 O5 C25 . . 2.8(6)
O2 Tb1 O5 C25 . . -136.1(6)
O1 Tb1 O5 C25 . . 145.7(6)
N2 Tb1 O5 C25 . . -99.4(7)
N1 Tb1 O5 C25 . . -47.9(7)
Tb1 Tb1 O5 C25 3_667 . 119.7(6)
O1 Tb1 O6 C25 3_667 . -77.4(6)
O3 Tb1 O6 C25 . . -9.0(7)
O4 Tb1 O6 C25 3_667 . -154.4(7)
O5 Tb1 O6 C25 . . -2.9(6)
O2 Tb1 O6 C25 . . 119.7(7)
O1 Tb1 O6 C25 . . -120.9(7)
N2 Tb1 O6 C25 . . 65.4(7)
N1 Tb1 O6 C25 . . 128.7(7)
Tb1 Tb1 O6 C25 3_667 . -92.0(7)
Tb1 O2 C1 O1 . . -14.0(10)
Tb1 O2 C1 C2 . . 163.7(9)
Tb1 O1 C1 O2 3_667 . 150.2(11)
Tb1 O1 C1 O2 . . 13.6(10)
Tb1 O1 C1 C2 3_667 . -28(2)
Tb1 O1 C1 C2 . . -164.1(9)
O2 C1 C2 C3 . . -4.7(16)
O1 C1 C2 C3 . . 173.1(10)
C1 C2 C3 C4 . . 112.9(13)
C1 C2 C3 C8 . . -68.9(15)
C8 C3 C4 C5 . . 2.3(18)
C2 C3 C4 C5 . . -179.4(11)
C3 C4 C5 C6 . . -3(2)
C4 C5 C6 C7 . . 2(2)
C5 C6 C7 C8 . . 0(2)
C5 C6 C7 C12 . . -179.6(13)
C4 C3 C8 C7 . . -1.0(17)
C2 C3 C8 C7 . . -179.3(11)
C4 C3 C8 C9 . . 179.1(12)
C2 C3 C8 C9 . . 0.9(18)
C6 C7 C8 C3 . . 0.1(18)
C12 C7 C8 C3 . . 179.2(11)
C6 C7 C8 C9 . . 179.9(12)
C12 C7 C8 C9 . . -0.9(18)
C3 C8 C9 C10 . . 179.2(14)
C7 C8 C9 C10 . . -1(2)
C8 C9 C10 C11 . . 1(2)
C9 C10 C11 C12 . . 0(3)
C10 C11 C12 C7 . . -2(3)
C6 C7 C12 C11 . . -178.6(16)
C8 C7 C12 C11 . . 2(2)
Tb1 O3 C13 O4 . . -28.8(18)
Tb1 O3 C13 C14 . . 152.1(8)
Tb1 O4 C13 O3 3_667 . 8.6(17)
Tb1 O4 C13 C14 3_667 . -172.3(7)
O3 C13 C14 C15 . . -140.2(12)
O4 C13 C14 C15 . . 40.6(16)
C13 C14 C15 C16 . . -119.7(13)
C13 C14 C15 C20 . . 65.3(16)
C20 C15 C16 C17 . . -3(2)
C14 C15 C16 C17 . . -178.4(13)
C15 C16 C17 C18 . . 3(2)
C16 C17 C18 C19 . . 0(2)
C17 C18 C19 C20 . . -3(2)
C17 C18 C19 C24 . . 176.8(14)
C18 C19 C20 C21 . . -178.8(12)
C24 C19 C20 C21 . . 1.6(19)
C18 C19 C20 C15 . . 2.2(19)
C24 C19 C20 C15 . . -177.4(12)
C16 C15 C20 C21 . . -178.2(13)
C14 C15 C20 C21 . . -3.2(18)
C16 C15 C20 C19 . . 0.7(18)
C14 C15 C20 C19 . . 175.7(12)
C19 C20 C21 C22 . . -3(2)
C15 C20 C21 C22 . . 176.1(13)
C20 C21 C22 C23 . . 3(2)
C21 C22 C23 C24 . . -1(2)
C22 C23 C24 C19 . . 0(2)
C18 C19 C24 C23 . . -179.9(15)
C20 C19 C24 C23 . . 0(2)
Tb1 O6 C25 O5 . . 5.3(11)
Tb1 O6 C25 C26 . . -174.2(11)
Tb1 O5 C25 O6 . . -5.3(11)
Tb1 O5 C25 C26 . . 174.3(10)
O6 C25 C26 C27 . . 125.9(14)
O5 C25 C26 C27 . . -53.6(16)
C25 C26 C27 C28 . . 107.4(16)
C25 C26 C27 C32 . . -70.4(17)
C32 C27 C28 C29 . . 0(2)
C26 C27 C28 C29 . . -178.1(14)
C27 C28 C29 C30 . . 2(3)
C28 C29 C30 C31 . . -3(3)
C29 C30 C31 C32 . . 2(2)
C29 C30 C31 C36 . . 177.6(17)
C28 C27 C32 C33 . . 179.3(14)
C26 C27 C32 C33 . . -3(2)
C28 C27 C32 C31 . . -1(2)
C26 C27 C32 C31 . . 176.6(14)
C30 C31 C32 C33 . . -180.0(14)
C36 C31 C32 C33 . . 4(2)
C30 C31 C32 C27 . . 1(2)
C36 C31 C32 C27 . . -175.5(14)
C27 C32 C33 C34 . . 178.3(14)
C31 C32 C33 C34 . . -1(2)
C32 C33 C34 C35 . . 0(2)
C33 C34 C35 C36 . . -2(3)
C34 C35 C36 C31 . . 5(3)
C32 C31 C36 C35 . . -6(2)
C30 C31 C36 C35 . . 178.6(17)
C41 N1 C37 C38 . . 0.0(18)
Tb1 N1 C37 C38 . . 177.6(10)
N1 C37 C38 C39 . . 0(2)
C37 C38 C39 C40 . . -1.0(19)
C38 C39 C40 C47 . . -178.6(12)
C38 C39 C40 C41 . . 1.0(18)
C37 N1 C41 C40 . . -0.1(16)
Tb1 N1 C41 C40 . . -177.8(8)
C37 N1 C41 C42 . . 178.6(11)
Tb1 N1 C41 C42 . . 0.9(14)
C39 C40 C41 N1 . . -0.5(17)
C47 C40 C41 N1 . . 179.1(11)
C39 C40 C41 C42 . . -179.1(11)
C47 C40 C41 C42 . . 0.4(17)
C46 N2 C42 C43 . . 0.4(18)
Tb1 N2 C42 C43 . . 177.8(10)
C46 N2 C42 C41 . . 177.5(11)
Tb1 N2 C42 C41 . . -5.1(14)
N1 C41 C42 N2 . . 2.7(16)
C40 C41 C42 N2 . . -178.6(11)
N1 C41 C42 C43 . . 179.9(12)
C40 C41 C42 C43 . . -1.4(17)
N2 C42 C43 C44 . . -3(2)
C41 C42 C43 C44 . . 179.7(12)
N2 C42 C43 C48 . . 177.8(12)
C41 C42 C43 C48 . . 0.8(19)
C42 C43 C44 C45 . . 3(2)
C48 C43 C44 C45 . . -178.0(14)
C43 C44 C45 C46 . . 0(2)
C42 N2 C46 C45 . . 2.7(19)
Tb1 N2 C46 C45 . . -174.7(11)
C44 C45 C46 N2 . . -3(2)
C39 C40 C47 C48 . . -179.2(13)
C41 C40 C47 C48 . . 1.3(19)
C40 C47 C48 C43 . . -2(2)
C44 C43 C48 C47 . . -177.9(15)
C42 C43 C48 C47 . . 1(2)
C51 N3 C49 O7 . . 2(3)
C50 N3 C49 O7 . . 178.1(19)
